data_7049808
loop_
_publ_author_name
'Tomson, Neil C.'
'Anderson, Nickolas H.'
'Tondreau, Aaron M.'
'Scott, Brian L.'
'Boncella, James M.'

_publ_section_title
;
 Oxidation of uranium(iv) mixed imido-amido complexes with PhEEPh and to
 generate uranium(vi) bis(imido) dichalcogenolates,
 U(NR)<sub>2</sub>(EPh)<sub>2</sub>(L)<sub>2</sub>.
;
_journal_issue 29
_journal_name_full 'Dalton transactions (Cambridge, England : 2003)'
_journal_page_first 10865
_journal_page_last 10873
_journal_paper_doi 10.1039/c9dt00680j
_journal_volume 48
_journal_year 2019
_chemical_formula_moiety 'C47.99 H69 Li2 N2 O4 S4 U'
_chemical_formula_sum 'C47.98 H69 Li2 N2 O4 S4 U'
_chemical_formula_weight 1118.02
_space_group_crystal_system monoclinic
_space_group_IT_number 14
_space_group_name_Hall '-P 2yn'
_space_group_name_H-M_alt 'P 1 21/n 1'
_symmetry_space_group_name_Hall '-P 2yn'
_symmetry_space_group_name_H-M 'P 1 21/n 1'
_atom_sites_solution_hydrogens geom
_atom_sites_solution_primary dual
_audit_creation_date 2018-08-24
_audit_creation_method
;
Olex2 1.2
(compiled Nov 22 2016 11:51:51 for OlexSys, GUI svn.r5269)
;
_audit_update_record
;
2019-03-06 deposited with the CCDC.    2019-04-23 downloaded from the CCDC.
;
_cell_angle_alpha 90
_cell_angle_beta 99.345(2)
_cell_angle_gamma 90
_cell_formula_units_Z 4
_cell_length_a 10.790(2)
_cell_length_b 22.803(5)
_cell_length_c 21.399(5)
_cell_measurement_reflns_used 3083
_cell_measurement_temperature 100.0
_cell_measurement_theta_max 21.26
_cell_measurement_theta_min 2.28
_cell_volume 5195.2(19)
_computing_cell_refinement 'APEX2 V.2014.7-1 (Bruker AXS, 2014)'
_computing_data_collection 'APEX2 V.2014.7-1 (Bruker AXS, 2014)'
_computing_data_reduction 'SAINT, v. 8.34A (Bruker AXS, 2013)'
_computing_molecular_graphics 'Olex2 (Dolomanov et al., 2009)'
_computing_publication_material 'Olex2 (Dolomanov et al., 2009)'
_computing_structure_refinement 'ShelXL (Sheldrick, 2015)'
_computing_structure_solution 'ShelXT (Sheldrick, 2015)'
_diffrn_ambient_temperature 100.0
_diffrn_measured_fraction_theta_full 1.000
_diffrn_measured_fraction_theta_max 1.000
_diffrn_measurement_device_type 'Bruker APEX-II CCD'
_diffrn_measurement_method '\f and \w scans'
_diffrn_radiation_type MoK\a
_diffrn_radiation_wavelength 0.71073
_diffrn_reflns_av_R_equivalents 0.1206
_diffrn_reflns_av_unetI/netI 0.0917
_diffrn_reflns_Laue_measured_fraction_full 1.000
_diffrn_reflns_Laue_measured_fraction_max 1.000
_diffrn_reflns_limit_h_max 12
_diffrn_reflns_limit_h_min -12
_diffrn_reflns_limit_k_max 26
_diffrn_reflns_limit_k_min -26
_diffrn_reflns_limit_l_max 25
_diffrn_reflns_limit_l_min -25
_diffrn_reflns_number 47137
_diffrn_reflns_point_group_measured_fraction_full 1.000
_diffrn_reflns_point_group_measured_fraction_max 1.000
_diffrn_reflns_theta_full 24.709
_diffrn_reflns_theta_max 24.709
_diffrn_reflns_theta_min 1.929
_diffrn_standards_number 0
_exptl_absorpt_coefficient_mu 3.326
_exptl_absorpt_correction_T_max .865
_exptl_absorpt_correction_T_min .788
_exptl_absorpt_correction_type empirical
_exptl_absorpt_process_details 'SADABS-2014/2 - Bruker AXS area detector scaling and absorption correction'
_exptl_crystal_colour orange
_exptl_crystal_colour_primary orange
_exptl_crystal_density_diffrn 1.429
_exptl_crystal_description block
_exptl_crystal_F_000 2260
_exptl_crystal_size_max 0.13
_exptl_crystal_size_mid 0.11
_exptl_crystal_size_min 0.06
_refine_diff_density_max 1.036
_refine_diff_density_min -1.380
_refine_diff_density_rms 0.147
_refine_ls_extinction_method none
_refine_ls_goodness_of_fit_ref 0.999
_refine_ls_hydrogen_treatment constr
_refine_ls_matrix_type full
_refine_ls_number_parameters 603
_refine_ls_number_reflns 8850
_refine_ls_number_restraints 0
_refine_ls_restrained_S_all 0.999
_refine_ls_R_factor_all 0.0918
_refine_ls_R_factor_gt 0.0486
_refine_ls_shift/su_max 0.002
_refine_ls_shift/su_mean 0.000
_refine_ls_structure_factor_coef Fsqd
_refine_ls_weighting_details 'w=1/[\s^2^(Fo^2^)+(0.0515P)^2^] where P=(Fo^2^+2Fc^2^)/3'
_refine_ls_weighting_scheme calc
_refine_ls_wR_factor_gt 0.0971
_refine_ls_wR_factor_ref 0.1124
_reflns_Friedel_coverage 0.000
_reflns_number_gt 5929
_reflns_number_total 8850
_reflns_threshold_expression 'I > 2\s(I)'
_cod_data_source_file c9dt00680j2.cif
_cod_data_source_block apx1763
_cod_depositor_comments 'Adding full bibliography for 7049805--7049811.cif.'
_cod_original_cell_volume 5195.0(19)
_cod_database_code 7049808
_shelx_space_group_comment
;
The symmetry employed for this shelxl refinement is uniquely defined
by the following loop, which should always be used as a source of
symmetry information in preference to the above space-group names.
They are only intended as comments.
;
_olex2_refinement_description
;
1. Fixed Uiso
 At 1.2 times of:
  All C(H) groups, All C(H,H) groups, All C(H,H,H,H) groups
 At 1.5 times of:
  All C(H,H,H) groups
2. Uiso/Uaniso restraints and constraints
Uanis(Li1) = Uanis(Li2) = Uanis(C45) = Uanis(C45A)
Uanis(C53) = Uanis(C54) = Uanis(C1C)
Uanis(C65) = Uanis(C65A) = Uanis(C71A) = Uanis(C71) = Uanis(C73A) = Uanis(C73)
= Uanis(C72A) = Uanis(C72) = Uanis(C46) = Uanis(C46A) = Uanis(C1D)
Uanis(C1J) = Uanis(C1K) = Uanis(C1I) = Uanis(C1H)
Uanis(C2) = Uanis(C1) = Uanis(C11) = Uanis(C3)
3. Others
 Sof(C58)=Sof(H58A)=Sof(H58B)=Sof(C1C)=Sof(H1CA)=Sof(H1CB)=Sof(C1D)=Sof(H1DA)=
 Sof(H1DB)=Sof(C65A)=Sof(C70A)=Sof(H70A)=Sof(C69A)=Sof(H69A)=Sof(C68A)=
 Sof(H68A)=Sof(C67A)=Sof(H67A)=Sof(C66A)=Sof(H66A)=1-FVAR(1)
 Sof(C65)=Sof(C66)=Sof(H66)=Sof(C69)=Sof(H69)=Sof(C68)=Sof(H68)=Sof(C59)=
 Sof(H59A)=Sof(H59B)=Sof(C67)=Sof(H67)=Sof(C70)=Sof(H70)=Sof(C54)=Sof(H54A)=
 Sof(H54B)=Sof(C1E)=Sof(H1EA)=Sof(H1EB)=FVAR(1)
 Sof(C45A)=Sof(C46A)=Sof(H46A)=Sof(C72A)=Sof(H72A)=Sof(C73A)=Sof(H73A)=
 Sof(C71A)=Sof(H71A)=Sof(C44A)=Sof(H44A)=1-FVAR(2)
 Sof(C45)=Sof(C44)=Sof(H44)=Sof(C46)=Sof(H46)=Sof(C72)=Sof(H72)=Sof(C71)=
 Sof(H71)=Sof(H73)=FVAR(2)
 Fixed Sof: H49A(0.5) H49B(0.5) H49C(0.5) H49D(0.5) H55C(0.5) H55D(0.5)
 H55A(0.5) H55B(0.5) H53C(0.5) H53D(0.5) H53A(0.5) H53B(0.5) H57A(0.5)
 H57B(0.5) H60A(0.5) H60B(0.5) H60C(0.5) H60D(0.5) C62(0.5) H62A(0.5) H62B(0.5)
 C73(0.5) C4(0.5) H4A(0.5) H4B(0.5) C9(0.5) H9A(0.5) H9B(0.5) C10(0.5)
 H10A(0.5) H10B(0.5) C1A(0.5) H1AA(0.5) H1AB(0.5) C1B(0.5) H1BA(0.5) H1BB(0.5)
 C1F(0.5) H1FA(0.5) H1FB(0.5) C1G(0.5) H1GA(0.5) H1GB(0.5)
4.a Secondary CH2 refined with riding coordinates:
 C51(H51A,H51B), C49(H49A,H49B), C49(H49C,H49D), C50(H50A,H50B), C52(H52A,
 H52B), C55(H55C,H55D), C55(H55A,H55B), C53(H53C,H53D), C53(H53A,H53B),
 C56(H56A,H56B), C57(H57A,H57B), C60(H60A,H60B), C60(H60C,H60D), C59(H59A,H59B),
  C58(H58A,H58B), C62(H62A,H62B), C54(H54A,H54B), C4(H4A,H4B), C9(H9A,H9B),
 C10(H10A,H10B), C1A(H1AA,H1AB), C1B(H1BA,H1BB), C1C(H1CA,H1CB), C1D(H1DA,H1DB),
  C1E(H1EA,H1EB), C1F(H1FA,H1FB), C1G(H1GA,H1GB)
4.b Aromatic/amide H refined with riding coordinates:
 C14(H14), C66(H66), C17(H17), C16(H16), C13(H13), C15(H15), C69(H69),
 C68(H68), C44(H44), C46(H46), C67(H67), C70(H70), C72(H72), C71(H71), C73(H73),
  C46A(H46A), C72A(H72A), C73A(H73A), C71A(H71A), C44A(H44A), C70A(H70A),
 C69A(H69A), C68A(H68A), C67A(H67A), C66A(H66A), C19(H19), C1H(H1H), C1I(H1I),
 C1J(H1J), C1K(H1K)
4.c Idealised Me refined as rotating group:
 C6(H6A,H6B,H6C), C11(H11A,H11B,H11C), C7(H7A,H7B,H7C), C8(H8A,H8B,H8C),
 C3(H3A,H3B,H3C), C2(H2A,H2B,H2C)
;
_shelx_shelxl_version_number 2018/3
_olex2_submission_special_instructions 'No special instructions were received'

loop_
_space_group_symop_operation_xyz
'x, y, z'
'-x+1/2, y+1/2, -z+1/2'
'-x, -y, -z'
'x-1/2, -y-1/2, z-1/2'

loop_
_atom_site_label
_atom_site_type_symbol
_atom_site_fract_x
_atom_site_fract_y
_atom_site_fract_z
_atom_site_U_iso_or_equiv
_atom_site_adp_type
_atom_site_occupancy
_atom_site_site_symmetry_order
_atom_site_calc_flag
_atom_site_refinement_flags_posn
_atom_site_refinement_flags_occupancy
_atom_site_disorder_assembly
_atom_site_disorder_group
U1 U 0.04113(3) 0.76053(2) 0.06150(2) 0.02024(10) Uani 1 1 d . . . .
S4 S 0.12342(19) 0.79126(9) 0.18676(9) 0.0263(5) Uani 1 1 d . . . .
S1 S 0.27766(19) 0.79450(10) 0.03793(10) 0.0350(5) Uani 1 1 d . . . .
S2 S -0.19861(18) 0.72808(9) 0.08114(9) 0.0310(5) Uani 1 1 d . . . .
S3 S -0.0362(2) 0.72709(8) -0.06345(9) 0.0288(5) Uani 1 1 d . . . .
N2 N 0.1246(5) 0.6917(2) 0.0876(3) 0.0200(14) Uani 1 1 d . . . .
N1 N -0.0419(5) 0.8292(3) 0.0379(3) 0.0227(15) Uani 1 1 d . . . .
C14 C -0.3354(11) 0.5894(5) 0.1636(5) 0.075(4) Uani 1 1 d . . . .
H14 H -0.411114 0.567295 0.157667 0.090 Uiso 1 1 calc R . . .
C5 C 0.1997(7) 0.6384(3) 0.1056(4) 0.0260(19) Uani 1 1 d . . . .
C6 C 0.3180(7) 0.6395(4) 0.0755(4) 0.045(2) Uani 1 1 d . . . .
H6A H 0.295091 0.636322 0.029364 0.068 Uiso 1 1 calc GR . . .
H6B H 0.372157 0.606492 0.091462 0.068 Uiso 1 1 calc GR . . .
H6C H 0.363028 0.676413 0.086165 0.068 Uiso 1 1 calc GR . . .
C1 C -0.1200(9) 0.8827(4) 0.0215(5) 0.0517(13) Uani 1 1 d . . . .
C11 C -0.2319(8) 0.8819(4) 0.0556(4) 0.0517(13) Uani 1 1 d . . . .
H11A H -0.284644 0.847843 0.041662 0.078 Uiso 1 1 calc GR . . .
H11B H -0.280728 0.917898 0.046024 0.078 Uiso 1 1 calc GR . . .
H11C H -0.202833 0.879306 0.101390 0.078 Uiso 1 1 calc GR . . .
C7 C 0.1183(7) 0.5847(3) 0.0843(4) 0.036(2) Uani 1 1 d . . . .
H7A H 0.039016 0.587400 0.100936 0.054 Uiso 1 1 calc GR . . .
H7B H 0.163004 0.548989 0.100495 0.054 Uiso 1 1 calc GR . . .
H7C H 0.100774 0.583265 0.037952 0.054 Uiso 1 1 calc GR . . .
C8 C 0.2368(9) 0.6379(4) 0.1784(4) 0.055(3) Uani 1 1 d . . . .
H8A H 0.282630 0.673997 0.192227 0.083 Uiso 1 1 calc GR . . .
H8B H 0.290466 0.603927 0.191282 0.083 Uiso 1 1 calc GR . . .
H8C H 0.160883 0.635570 0.197975 0.083 Uiso 1 1 calc GR . . .
C3 C -0.0405(9) 0.9357(4) 0.0430(4) 0.0517(13) Uani 1 1 d . . . .
H3A H -0.015243 0.934427 0.089069 0.078 Uiso 1 1 calc GR . . .
H3B H -0.089207 0.971461 0.031231 0.078 Uiso 1 1 calc GR . . .
H3C H 0.034500 0.935699 0.022582 0.078 Uiso 1 1 calc GR . . .
C2 C -0.1648(9) 0.8833(4) -0.0504(4) 0.0517(13) Uani 1 1 d . . . .
H2A H -0.091838 0.884894 -0.072307 0.078 Uiso 1 1 calc GR . . .
H2B H -0.217993 0.917686 -0.061845 0.078 Uiso 1 1 calc GR . . .
H2C H -0.213036 0.847556 -0.062898 0.078 Uiso 1 1 calc GR . . .
C65 C 0.016(2) 0.8464(11) 0.2110(11) 0.0363(17) Uani 0.510(13) 1 d . P A 1
C66 C -0.0934(14) 0.8287(9) 0.2287(8) 0.024(4) Uani 0.510(13) 1 d . P A 1
H66 H -0.117133 0.788521 0.225303 0.029 Uiso 0.510(13) 1 calc R P A 1
C17 C -0.1150(8) 0.6535(3) 0.1804(4) 0.031(2) Uani 1 1 d . . . .
H17 H -0.038235 0.674791 0.186415 0.038 Uiso 1 1 calc R . . .
C16 C -0.1336(9) 0.6083(4) 0.2214(4) 0.048(3) Uani 1 1 d . . . .
H16 H -0.068919 0.599310 0.255728 0.058 Uiso 1 1 calc R . . .
C12 C -0.2110(8) 0.6675(3) 0.1298(4) 0.034(2) Uani 1 1 d . . . .
C13 C -0.3200(8) 0.6340(4) 0.1221(4) 0.051(3) Uani 1 1 d . . . .
H13 H -0.385044 0.641991 0.087646 0.061 Uiso 1 1 calc R . . .
C15 C -0.2414(11) 0.5765(5) 0.2137(5) 0.077(4) Uani 1 1 d . . . .
H15 H -0.252061 0.545833 0.242464 0.093 Uiso 1 1 calc R . . .
C69 C -0.029(6) 0.9489(18) 0.237(3) 0.046(15) Uani 0.510(13) 1 d . P A 1
H69 H -0.008088 0.989428 0.239353 0.055 Uiso 0.510(13) 1 calc R P A 1
C68 C -0.139(2) 0.9273(12) 0.2562(10) 0.040(6) Uani 0.510(13) 1 d . P A 1
H68 H -0.192969 0.954266 0.272526 0.048 Uiso 0.510(13) 1 calc R P A 1
C45 C 0.067(2) 0.6696(10) -0.0822(10) 0.0274(18) Uani 0.514(10) 1 d . P B 1
C44 C 0.0235(19) 0.6114(11) -0.0947(11) 0.029(6) Uani 0.514(10) 1 d . P B 1
H44 H -0.060265 0.602237 -0.089842 0.035 Uiso 0.514(10) 1 calc R P B 1
C46 C 0.1888(18) 0.6818(9) -0.0952(8) 0.0363(17) Uani 0.514(10) 1 d . P B 1
H46 H 0.220719 0.720643 -0.089706 0.044 Uiso 0.514(10) 1 calc R P B 1
O2 O -0.3668(5) 0.7354(2) -0.0794(2) 0.0398(14) Uani 1 1 d . . . .
O1 O -0.2776(6) 0.6136(3) -0.0422(3) 0.058(2) Uani 1 1 d . . . .
C51 C -0.2299(8) 0.5633(4) -0.0049(5) 0.051(3) Uani 1 1 d . . . .
H51A H -0.203422 0.574197 0.040095 0.061 Uiso 1 1 calc R . . .
H51B H -0.157883 0.545502 -0.021227 0.061 Uiso 1 1 calc R . . .
C49 C -0.4063(9) 0.5324(4) -0.0794(6) 0.070(4) Uani 1 1 d . . . .
H49A H -0.498239 0.533276 -0.080171 0.084 Uiso 0.5 1 calc R P C 1
H49B H -0.386886 0.499890 -0.106874 0.084 Uiso 0.5 1 calc R P C 1
H49C H -0.357193 0.519361 -0.112113 0.084 Uiso 0.5 1 calc R P D 2
H49D H -0.492571 0.516309 -0.087704 0.084 Uiso 0.5 1 calc R P D 2
C50 C -0.3402(11) 0.5224(4) -0.0125(5) 0.064(3) Uani 1 1 d . . . .
H50A H -0.396318 0.531701 0.018402 0.077 Uiso 1 1 calc R . . .
H50B H -0.311992 0.481209 -0.006473 0.077 Uiso 1 1 calc R . . .
C52 C -0.3694(8) 0.7505(4) -0.1445(4) 0.042(2) Uani 1 1 d . . . .
H52A H -0.380233 0.715032 -0.171559 0.051 Uiso 1 1 calc R . . .
H52B H -0.290785 0.770517 -0.150504 0.051 Uiso 1 1 calc R . . .
C55 C -0.4817(9) 0.7538(6) -0.0612(4) 0.080(4) Uani 1 1 d . . . .
H55C H -0.466409 0.777189 -0.021697 0.096 Uiso 0.5 1 calc R P A 2
H55D H -0.535348 0.719763 -0.054942 0.096 Uiso 0.5 1 calc R P A 2
H55A H -0.509479 0.724911 -0.031782 0.096 Uiso 0.5 1 calc R P A 1
H55B H -0.470723 0.792255 -0.039533 0.096 Uiso 0.5 1 calc R P A 1
C53 C -0.4773(12) 0.7898(7) -0.1598(5) 0.103(5) Uani 1 1 d . . . .
H53C H -0.444367 0.829251 -0.167416 0.124 Uiso 0.5 1 calc R P A 2
H53D H -0.526361 0.776389 -0.200460 0.124 Uiso 0.5 1 calc R P A 2
H53A H -0.513207 0.788886 -0.205442 0.124 Uiso 0.5 1 calc R P A 1
H53B H -0.456547 0.830679 -0.146450 0.124 Uiso 0.5 1 calc R P A 1
Li1 Li -0.2350(12) 0.6958(6) -0.0300(5) 0.0274(18) Uani 1 1 d . . . .
Li2 Li 0.3205(12) 0.8302(6) 0.1479(6) 0.0274(18) Uani 1 1 d . . . .
O3 O 0.4528(5) 0.7865(3) 0.2009(3) 0.0575(19) Uani 1 1 d . . . .
O4 O 0.3666(7) 0.9101(4) 0.1617(3) 0.086(3) Uani 1 1 d . . . .
C56 C 0.4502(8) 0.7667(4) 0.2645(4) 0.047(2) Uani 1 1 d . . . .
H56A H 0.367818 0.748750 0.267631 0.056 Uiso 1 1 calc R . . .
H56B H 0.464505 0.799915 0.294574 0.056 Uiso 1 1 calc R . . .
C57 C 0.5534(11) 0.7221(6) 0.2793(7) 0.091(5) Uani 1 1 d . . . .
H57A H 0.532049 0.683425 0.259347 0.109 Uiso 0.5 1 calc R P A 1
H57B H 0.584816 0.717711 0.325135 0.109 Uiso 0.5 1 calc R P A 1
C60 C 0.3183(11) 0.9630(6) 0.1335(5) 0.072(3) Uani 1 1 d . . . .
H60A H 0.233672 0.955108 0.109309 0.086 Uiso 0.5 1 calc R P E 1
H60B H 0.372389 0.975452 0.102660 0.086 Uiso 0.5 1 calc R P E 1
H60C H 0.338481 0.967611 0.090215 0.086 Uiso 0.5 1 calc R P F 2
H60D H 0.226236 0.965763 0.131804 0.086 Uiso 0.5 1 calc R P F 2
C59 C 0.5672(16) 0.7901(11) 0.1817(9) 0.046(6) Uani 0.510(13) 1 d . P A 1
H59A H 0.587966 0.831184 0.172540 0.055 Uiso 0.510(13) 1 calc R P A 1
H59B H 0.569551 0.765930 0.143431 0.055 Uiso 0.510(13) 1 calc R P A 1
C58 C 0.628(3) 0.7203(14) 0.2479(12) 0.074(9) Uani 0.490(13) 1 d . P A 2
H58A H 0.648702 0.679078 0.239055 0.089 Uiso 0.490(13) 1 calc R P A 2
H58B H 0.705709 0.740156 0.268482 0.089 Uiso 0.490(13) 1 calc R P A 2
C62 C 0.3602(19) 0.9905(8) 0.2482(8) 0.047(5) Uani 0.5 1 d . P G 1
H62A H 0.424926 1.015477 0.273378 0.057 Uiso 0.5 1 calc R P G 1
H62B H 0.292606 0.982689 0.273285 0.057 Uiso 0.5 1 calc R P G 1
C67 C -0.1725(16) 0.8703(8) 0.2525(8) 0.033(5) Uani 0.510(13) 1 d . P A 1
H67 H -0.248387 0.857948 0.265596 0.040 Uiso 0.510(13) 1 calc R P A 1
C70 C 0.0496(19) 0.9053(8) 0.2147(8) 0.035(5) Uani 0.510(13) 1 d . P A 1
H70 H 0.126228 0.917126 0.202093 0.042 Uiso 0.510(13) 1 calc R P A 1
C72 C 0.2622(17) 0.6386(8) -0.1157(8) 0.0363(17) Uani 0.514(10) 1 d . P B 1
H72 H 0.343609 0.648332 -0.123937 0.044 Uiso 0.514(10) 1 calc R P B 1
C71 C 0.0968(19) 0.5675(9) -0.1136(10) 0.0363(17) Uani 0.514(10) 1 d . P B 1
H71 H 0.065312 0.528624 -0.119111 0.044 Uiso 0.514(10) 1 calc R P B 1
C73 C 0.2197(18) 0.5807(9) -0.1247(8) 0.0363(17) Uani 0.5 1 d . P B 1
H73 H 0.271746 0.551139 -0.137950 0.044 Uiso 0.514(10) 1 calc R P B 1
C54 C -0.548(3) 0.7952(15) -0.1235(12) 0.103(5) Uani 0.510(13) 1 d . P A 2
H54A H -0.632420 0.780426 -0.141491 0.124 Uiso 0.510(13) 1 calc R P A 2
H54B H -0.554577 0.836730 -0.111008 0.124 Uiso 0.510(13) 1 calc R P A 2
C4 C 0.499(2) 0.9825(8) 0.1977(10) 0.058(6) Uani 0.5 1 d . P H 2
H4A H 0.517290 0.990900 0.243630 0.070 Uiso 0.5 1 calc R P H 2
H4B H 0.561795 1.003315 0.176802 0.070 Uiso 0.5 1 calc R P H 2
C9 C 0.5061(19) 0.9188(10) 0.1866(12) 0.072(7) Uani 0.5 1 d . P H 2
H9A H 0.534479 0.896574 0.226096 0.086 Uiso 0.5 1 calc R P H 2
H9B H 0.559656 0.909023 0.154580 0.086 Uiso 0.5 1 calc R P H 2
C10 C 0.415(2) 0.9357(9) 0.2300(10) 0.075(8) Uani 0.5 1 d . P G 1
H10A H 0.401395 0.905425 0.261285 0.090 Uiso 0.5 1 calc R P G 1
H10B H 0.506910 0.941597 0.233894 0.090 Uiso 0.5 1 calc R P G 1
C1A C -0.3603(19) 0.5945(8) -0.1059(9) 0.046(5) Uani 0.5 1 d . P I 1
H1AA H -0.310514 0.589074 -0.140505 0.055 Uiso 0.5 1 calc R P I 1
H1AB H -0.430896 0.621773 -0.119530 0.055 Uiso 0.5 1 calc R P I 1
C1B C -0.4017(16) 0.5974(8) -0.0684(8) 0.034(5) Uani 0.5 1 d . P I 2
H1BA H -0.428082 0.618271 -0.108906 0.041 Uiso 0.5 1 calc R P I 2
H1BB H -0.459898 0.608298 -0.038973 0.041 Uiso 0.5 1 calc R P I 2
C1C C -0.570(3) 0.7580(15) -0.1158(12) 0.103(5) Uani 0.490(13) 1 d . P A 1
H1CA H -0.641941 0.782998 -0.110075 0.124 Uiso 0.490(13) 1 calc R P A 1
H1CB H -0.599605 0.719164 -0.132506 0.124 Uiso 0.490(13) 1 calc R P A 1
C1D C 0.5743(18) 0.7509(9) 0.1882(9) 0.0363(17) Uani 0.490(13) 1 d . P A 2
H1DA H 0.550644 0.722102 0.153777 0.044 Uiso 0.490(13) 1 calc R P A 2
H1DB H 0.636939 0.778239 0.175404 0.044 Uiso 0.490(13) 1 calc R P A 2
C1E C 0.6560(16) 0.7664(13) 0.2378(9) 0.057(7) Uani 0.510(13) 1 d . P A 1
H1EA H 0.695500 0.798642 0.265018 0.068 Uiso 0.510(13) 1 calc R P A 1
H1EB H 0.722590 0.742125 0.223977 0.068 Uiso 0.510(13) 1 calc R P A 1
C45A C 0.0274(19) 0.6628(12) -0.0862(11) 0.0274(18) Uani 0.486(10) 1 d . P B 2
C46A C 0.157(2) 0.6610(9) -0.0809(9) 0.0363(17) Uani 0.486(10) 1 d . P B 2
H46A H 0.206492 0.693641 -0.064281 0.044 Uiso 0.486(10) 1 calc R P B 2
C72A C 0.2168(19) 0.6088(9) -0.1009(9) 0.0363(17) Uani 0.486(10) 1 d . P B 2
H72A H 0.305350 0.606296 -0.098665 0.044 Uiso 0.486(10) 1 calc R P B 2
C73A C 0.140(2) 0.5635(10) -0.1232(10) 0.0363(17) Uani 0.486(10) 1 d . P B 2
H73A H 0.176799 0.527943 -0.134383 0.044 Uiso 0.486(10) 1 calc R P B 2
C71A C 0.0109(18) 0.5669(8) -0.1301(8) 0.0363(17) Uani 0.486(10) 1 d . P B 2
H71A H -0.039792 0.535360 -0.148438 0.044 Uiso 0.486(10) 1 calc R P B 2
C44A C -0.044(2) 0.6168(12) -0.1101(12) 0.039(7) Uani 0.486(10) 1 d . P B 2
H44A H -0.132651 0.618725 -0.113044 0.047 Uiso 0.486(10) 1 calc R P B 2
C1F C 0.307(3) 1.0204(11) 0.1838(11) 0.073(8) Uani 0.5 1 d . P G 1
H1FA H 0.358355 1.054228 0.174790 0.088 Uiso 0.5 1 calc R P G 1
H1FB H 0.218457 1.033061 0.182320 0.088 Uiso 0.5 1 calc R P G 1
C1G C 0.378(2) 1.0016(11) 0.1726(14) 0.065(8) Uani 0.5 1 d . P H 2
H1GA H 0.330154 1.008601 0.207658 0.078 Uiso 0.5 1 calc R P H 2
H1GB H 0.383448 1.039142 0.150071 0.078 Uiso 0.5 1 calc R P H 2
C65A C 0.062(2) 0.8538(12) 0.2126(11) 0.0363(17) Uani 0.490(13) 1 d . P A 2
C70A C 0.143(2) 0.9002(8) 0.2396(8) 0.035(5) Uani 0.490(13) 1 d . P A 2
H70A H 0.231267 0.896168 0.243621 0.042 Uiso 0.490(13) 1 calc R P A 2
C69A C 0.090(2) 0.9517(8) 0.2601(8) 0.049(6) Uani 0.490(13) 1 d . P A 2
H69A H 0.141119 0.983718 0.277293 0.058 Uiso 0.490(13) 1 calc R P A 2
C68A C -0.037(8) 0.953(3) 0.254(4) 0.08(2) Uani 0.490(13) 1 d . P A 2
H68A H -0.073675 0.986980 0.269574 0.097 Uiso 0.490(13) 1 calc R P A 2
C67A C -0.112(3) 0.9121(14) 0.2283(13) 0.062(10) Uani 0.490(13) 1 d . P A 2
H67A H -0.200298 0.917465 0.222478 0.075 Uiso 0.490(13) 1 calc R P A 2
C66A C -0.064(3) 0.8628(11) 0.2103(10) 0.050(7) Uani 0.490(13) 1 d . P A 2
H66A H -0.119770 0.831962 0.194965 0.060 Uiso 0.490(13) 1 calc R P A 2
C18 C 0.2801(9) 0.8552(4) -0.0124(4) 0.042(2) Uani 1 1 d . . . .
C19 C 0.1831(10) 0.8672(4) -0.0620(4) 0.046(3) Uani 1 1 d . . . .
H19 H 0.110864 0.842713 -0.067590 0.055 Uiso 1 1 calc R . . .
C1H C 0.1878(13) 0.9128(5) -0.1028(5) 0.085(2) Uani 1 1 d . . . .
H1H H 0.120080 0.919022 -0.136507 0.102 Uiso 1 1 calc R . . .
C1I C 0.2878(13) 0.9491(5) -0.0958(5) 0.085(2) Uani 1 1 d . . . .
H1I H 0.289276 0.981230 -0.123886 0.102 Uiso 1 1 calc R . . .
C1J C 0.3853(13) 0.8925(5) -0.0053(5) 0.085(2) Uani 1 1 d . . . .
H1J H 0.454201 0.886245 0.027778 0.102 Uiso 1 1 calc R . . .
C1K C 0.3865(13) 0.9399(5) -0.0485(5) 0.085(2) Uani 1 1 d . . . .
H1K H 0.457095 0.965365 -0.044345 0.102 Uiso 1 1 calc R . . .

loop_
_atom_site_aniso_label
_atom_site_aniso_U_11
_atom_site_aniso_U_22
_atom_site_aniso_U_33
_atom_site_aniso_U_23
_atom_site_aniso_U_13
_atom_site_aniso_U_12
U1 0.01907(15) 0.02218(16) 0.01947(15) 0.00069(15) 0.00314(10) 0.00017(15)
S4 0.0298(11) 0.0300(12) 0.0197(10) 0.0002(9) 0.0059(9) -0.0004(9)
S1 0.0255(12) 0.0512(15) 0.0295(12) 0.0030(10) 0.0080(9) -0.0065(10)
S2 0.0236(11) 0.0438(15) 0.0258(11) 0.0112(10) 0.0048(9) -0.0030(9)
S3 0.0337(11) 0.0293(13) 0.0232(10) -0.0014(10) 0.0036(8) -0.0003(10)
N2 0.021(3) 0.019(3) 0.019(3) 0.014(3) -0.001(3) 0.005(3)
N1 0.024(4) 0.025(4) 0.018(3) 0.003(3) 0.000(3) 0.000(3)
C14 0.089(9) 0.098(9) 0.036(6) 0.006(6) 0.002(6) -0.072(7)
C5 0.033(5) 0.019(4) 0.025(5) -0.004(3) 0.000(4) 0.002(4)
C6 0.022(5) 0.043(6) 0.068(7) 0.005(5) 0.001(5) 0.009(4)
C1 0.047(3) 0.049(3) 0.058(3) 0.006(3) 0.006(3) 0.018(2)
C11 0.047(3) 0.049(3) 0.058(3) 0.006(3) 0.006(3) 0.018(2)
C7 0.031(5) 0.029(5) 0.049(6) 0.001(4) 0.009(4) 0.003(4)
C8 0.079(8) 0.040(6) 0.040(6) -0.004(5) -0.009(5) 0.025(5)
C3 0.047(3) 0.049(3) 0.058(3) 0.006(3) 0.006(3) 0.018(2)
C2 0.047(3) 0.049(3) 0.058(3) 0.006(3) 0.006(3) 0.018(2)
C65 0.041(5) 0.039(4) 0.030(3) 0.004(3) 0.009(3) 0.011(3)
C66 0.017(9) 0.031(11) 0.023(10) 0.006(8) -0.001(7) 0.010(8)
C17 0.038(5) 0.032(5) 0.024(5) 0.001(4) 0.004(4) -0.012(4)
C16 0.063(7) 0.044(6) 0.034(6) 0.011(5) -0.007(5) -0.018(5)
C12 0.040(5) 0.033(5) 0.028(5) 0.001(4) 0.006(4) -0.011(4)
C13 0.048(6) 0.071(7) 0.030(5) 0.023(5) -0.004(5) -0.036(5)
C15 0.091(9) 0.093(9) 0.041(7) 0.034(6) -0.010(6) -0.055(7)
C69 0.07(3) 0.020(17) 0.05(3) 0.010(16) 0.008(19) -0.026(19)
C68 0.057(17) 0.049(16) 0.010(12) -0.006(10) -0.005(10) -0.009(13)
C45 0.033(5) 0.034(4) 0.013(3) 0.001(3) -0.005(4) -0.017(4)
C44 0.035(14) 0.030(13) 0.023(12) -0.007(9) 0.009(11) -0.001(11)
C46 0.041(5) 0.039(4) 0.030(3) 0.004(3) 0.009(3) 0.011(3)
O2 0.045(4) 0.047(4) 0.029(3) 0.004(3) 0.012(3) 0.004(3)
O1 0.038(4) 0.046(4) 0.077(5) 0.020(4) -0.028(4) -0.015(3)
C51 0.039(6) 0.046(6) 0.071(7) 0.025(5) 0.022(5) 0.012(5)
C49 0.041(7) 0.031(6) 0.139(12) 0.004(7) 0.020(7) -0.010(5)
C50 0.085(9) 0.030(6) 0.090(9) -0.004(6) 0.049(8) -0.009(6)
C52 0.041(5) 0.056(7) 0.028(5) 0.004(4) -0.002(4) 0.001(4)
C55 0.032(6) 0.174(14) 0.033(6) -0.019(7) 0.007(4) 0.002(7)
C53 0.109(10) 0.154(12) 0.042(6) 0.028(7) -0.001(5) 0.085(10)
Li1 0.033(5) 0.034(4) 0.013(3) 0.001(3) -0.005(4) -0.017(4)
Li2 0.033(5) 0.034(4) 0.013(3) 0.001(3) -0.005(4) -0.017(4)
O3 0.038(4) 0.104(6) 0.035(4) -0.009(4) 0.019(3) -0.011(4)
O4 0.083(6) 0.105(7) 0.054(5) 0.036(5) -0.041(4) -0.050(5)
C56 0.047(6) 0.072(7) 0.022(5) -0.006(5) 0.007(4) 0.011(5)
C57 0.055(8) 0.130(12) 0.081(10) -0.029(9) -0.006(7) 0.060(8)
C60 0.056(8) 0.119(11) 0.043(7) 0.019(7) 0.016(6) 0.001(8)
C59 0.039(11) 0.064(15) 0.040(11) -0.008(11) 0.023(9) 0.003(11)
C58 0.07(2) 0.09(2) 0.046(16) 0.025(16) -0.014(14) 0.007(18)
C62 0.075(15) 0.038(12) 0.023(10) 0.006(8) -0.010(10) -0.009(10)
C67 0.026(10) 0.038(12) 0.036(11) -0.003(9) 0.003(8) 0.002(8)
C70 0.032(12) 0.037(13) 0.040(12) 0.008(9) 0.021(10) -0.002(9)
C72 0.041(5) 0.039(4) 0.030(3) 0.004(3) 0.009(3) 0.011(3)
C71 0.041(5) 0.039(4) 0.030(3) 0.004(3) 0.009(3) 0.011(3)
C73 0.041(5) 0.039(4) 0.030(3) 0.004(3) 0.009(3) 0.011(3)
C54 0.109(10) 0.154(12) 0.042(6) 0.028(7) -0.001(5) 0.085(10)
C4 0.082(17) 0.035(13) 0.056(14) 0.003(10) 0.008(12) -0.011(11)
C9 0.037(13) 0.076(18) 0.091(19) -0.008(14) -0.025(13) -0.006(12)
C10 0.092(19) 0.048(14) 0.063(16) -0.019(12) -0.056(14) 0.024(13)
C1A 0.054(14) 0.050(13) 0.026(12) -0.004(10) -0.015(10) -0.017(10)
C1B 0.025(11) 0.055(13) 0.018(10) -0.003(9) -0.011(8) 0.005(9)
C1C 0.109(10) 0.154(12) 0.042(6) 0.028(7) -0.001(5) 0.085(10)
C1D 0.041(5) 0.039(4) 0.030(3) 0.004(3) 0.009(3) 0.011(3)
C1E 0.021(10) 0.12(2) 0.033(12) -0.027(14) 0.001(8) 0.024(13)
C45A 0.033(5) 0.034(4) 0.013(3) 0.001(3) -0.005(4) -0.017(4)
C46A 0.041(5) 0.039(4) 0.030(3) 0.004(3) 0.009(3) 0.011(3)
C72A 0.041(5) 0.039(4) 0.030(3) 0.004(3) 0.009(3) 0.011(3)
C73A 0.041(5) 0.039(4) 0.030(3) 0.004(3) 0.009(3) 0.011(3)
C71A 0.041(5) 0.039(4) 0.030(3) 0.004(3) 0.009(3) 0.011(3)
C44A 0.065(19) 0.036(13) 0.026(15) -0.002(11) 0.030(15) 0.005(15)
C1F 0.10(2) 0.061(18) 0.045(14) -0.011(12) -0.020(15) 0.011(16)
C1G 0.031(14) 0.044(16) 0.11(2) -0.029(15) -0.002(15) 0.004(11)
C65A 0.041(5) 0.039(4) 0.030(3) 0.004(3) 0.009(3) 0.011(3)
C70A 0.044(13) 0.044(13) 0.017(10) -0.005(8) 0.005(9) -0.002(10)
C69A 0.09(2) 0.029(12) 0.026(11) -0.015(9) 0.015(12) -0.018(13)
C68A 0.09(4) 0.09(3) 0.05(4) -0.02(2) 0.00(3) 0.05(3)
C67A 0.055(18) 0.10(3) 0.035(17) -0.034(16) 0.013(14) 0.004(18)
C66A 0.077(19) 0.041(16) 0.032(13) 0.003(11) 0.005(12) 0.029(15)
C18 0.057(6) 0.037(6) 0.039(6) -0.009(4) 0.032(5) -0.021(5)
C19 0.075(8) 0.033(6) 0.036(6) 0.005(4) 0.031(6) -0.002(5)
C1H 0.149(7) 0.069(4) 0.045(4) -0.013(3) 0.042(4) -0.054(4)
C1I 0.149(7) 0.069(4) 0.045(4) -0.013(3) 0.042(4) -0.054(4)
C1J 0.149(7) 0.069(4) 0.045(4) -0.013(3) 0.042(4) -0.054(4)
C1K 0.149(7) 0.069(4) 0.045(4) -0.013(3) 0.042(4) -0.054(4)

loop_
_atom_type_symbol
_atom_type_description
_atom_type_scat_dispersion_real
_atom_type_scat_dispersion_imag
_atom_type_scat_source
C C 0.0033 0.0016 'International Tables Vol C Tables 4.2.6.8 and 6.1.1.4'
H H 0.0000 0.0000 'International Tables Vol C Tables 4.2.6.8 and 6.1.1.4'
Li Li -0.0003 0.0001 'International Tables Vol C Tables 4.2.6.8 and 6.1.1.4'
N N 0.0061 0.0033 'International Tables Vol C Tables 4.2.6.8 and 6.1.1.4'
O O 0.0106 0.0060 'International Tables Vol C Tables 4.2.6.8 and 6.1.1.4'
S S 0.1246 0.1234 'International Tables Vol C Tables 4.2.6.8 and 6.1.1.4'
U U -9.6767 9.6646 'International Tables Vol C Tables 4.2.6.8 and 6.1.1.4'

loop_
_geom_angle_atom_site_label_1
_geom_angle_atom_site_label_2
_geom_angle_atom_site_label_3
_geom_angle
S4 U1 S1 86.90(6)
S4 U1 S2 94.63(6)
S4 U1 S3 178.32(6)
S4 U1 Li1 137.3(2)
S4 U1 Li2 44.7(2)
S1 U1 Li1 135.7(2)
S1 U1 Li2 42.6(2)
S2 U1 S1 178.10(6)
S2 U1 Li1 42.9(2)
S2 U1 Li2 138.8(2)
S3 U1 S1 92.45(6)
S3 U1 S2 86.05(6)
S3 U1 Li1 43.3(2)
S3 U1 Li2 134.8(2)
N2 U1 S4 81.86(18)
N2 U1 S1 82.83(18)
N2 U1 S2 98.49(18)
N2 U1 S3 96.53(18)
N2 U1 Li1 97.8(3)
N2 U1 Li2 83.9(3)
N1 U1 S4 96.65(18)
N1 U1 S1 97.66(19)
N1 U1 S2 81.05(19)
N1 U1 S3 84.97(18)
N1 U1 N2 178.4(2)
N1 U1 Li1 82.9(3)
N1 U1 Li2 95.4(3)
Li1 U1 Li2 177.5(3)
C65 S4 U1 109.1(7)
C65 S4 Li2 116.6(8)
Li2 S4 U1 85.8(3)
C65A S4 U1 116.4(8)
C65A S4 Li2 101.7(9)
Li2 S1 U1 87.4(3)
C18 S1 U1 115.8(3)
C18 S1 Li2 107.9(4)
C12 S2 U1 117.5(3)
C12 S2 Li1 108.9(4)
Li1 S2 U1 86.6(3)
C45 S3 U1 108.3(6)
C45 S3 Li1 116.8(7)
Li1 S3 U1 86.5(3)
C45A S3 U1 115.8(7)
C45A S3 Li1 104.0(7)
C5 N2 U1 175.2(5)
C1 N1 U1 174.3(6)
C13 C14 C15 120.4(9)
N2 C5 C6 109.8(6)
N2 C5 C7 108.5(6)
N2 C5 C8 108.0(6)
C6 C5 C7 111.6(6)
C6 C5 C8 109.3(7)
C7 C5 C8 109.6(7)
N1 C1 C11 110.0(7)
N1 C1 C3 108.2(7)
N1 C1 C2 108.4(7)
C11 C1 C3 108.8(8)
C11 C1 C2 109.8(8)
C3 C1 C2 111.6(8)
C66 C65 S4 119.3(18)
C66 C65 C70 120(2)
C70 C65 S4 120.4(16)
C65 C66 C67 120(2)
C16 C17 C12 119.3(8)
C15 C16 C17 122.0(9)
C17 C12 S2 121.3(6)
C13 C12 S2 120.7(7)
C13 C12 C17 117.9(7)
C14 C13 C12 121.3(9)
C16 C15 C14 119.1(9)
C68 C69 C70 115(3)
C67 C68 C69 124(3)
C44 C45 S3 121.6(15)
C46 C45 S3 121.8(16)
C46 C45 C44 116(2)
C71 C44 C45 123(2)
C72 C46 C45 121.4(19)
C52 O2 Li1 124.2(6)
C55 O2 C52 108.5(7)
C55 O2 Li1 127.3(7)
C51 O1 Li1 129.6(7)
C51 O1 C1A 111.3(9)
C1A O1 Li1 118.4(8)
C1B O1 C51 104.0(9)
C1B O1 Li1 119.6(9)
O1 C51 C50 103.2(8)
C50 C49 C1A 109.7(9)
C1B C49 C50 90.1(10)
C51 C50 C49 104.7(8)
O2 C52 C53 104.7(8)
O2 C55 C54 102.9(12)
C1C C55 O2 107.3(13)
C52 C53 C1C 97.8(12)
C54 C53 C52 119.4(15)
S2 Li1 U1 50.5(2)
S2 Li1 S3 100.6(4)
S3 Li1 U1 50.2(2)
O2 Li1 U1 126.7(6)
O2 Li1 S2 113.1(6)
O2 Li1 S3 108.3(6)
O2 Li1 O1 104.5(6)
O1 Li1 U1 128.8(6)
O1 Li1 S2 114.7(6)
O1 Li1 S3 115.9(6)
S4 Li2 U1 49.5(2)
S1 Li2 U1 50.1(2)
S1 Li2 S4 99.1(4)
O3 Li2 U1 122.8(5)
O3 Li2 S4 101.7(5)
O3 Li2 S1 113.2(6)
O4 Li2 U1 132.3(6)
O4 Li2 S4 119.5(7)
O4 Li2 S1 117.9(6)
O4 Li2 O3 104.6(6)
C56 O3 Li2 125.9(6)
C56 O3 C1D 98.3(9)
C59 O3 Li2 114.0(11)
C59 O3 C56 117.5(10)
C1D O3 Li2 134.7(9)
C60 O4 Li2 133.2(8)
C60 O4 C9 108.3(11)
C60 O4 C10 97.1(10)
C9 O4 Li2 113.4(11)
C10 O4 Li2 122.4(10)
O3 C56 C57 106.4(8)
C56 C57 C1E 90.6(10)
C58 C57 C56 118.4(19)
O4 C60 C1F 116.4(11)
C1G C60 O4 101.0(14)
O3 C59 C1E 103.1(14)
C57 C58 C1D 106(2)
C10 C62 C1F 104.2(17)
C68 C67 C66 120(2)
C65 C70 C69 122(2)
C46 C72 C73 121.7(18)
C44 C71 C73 120(2)
C72 C73 C71 118.2(17)
C53 C54 C55 103.1(18)
C1G C4 C9 108.3(18)
C4 C9 O4 96.3(16)
C62 C10 O4 118.3(14)
O1 C1A C49 95.7(11)
O1 C1B C49 108.9(12)
C55 C1C C53 97(2)
C58 C1D O3 108.0(17)
C59 C1E C57 103.2(13)
C46A C45A S3 116.5(16)
C44A C45A S3 122.6(19)
C44A C45A C46A 121(3)
C45A C46A C72A 119(2)
C73A C72A C46A 116.8(19)
C72A C73A C71A 123(2)
C73A C71A C44A 119(2)
C45A C44A C71A 121(2)
C62 C1F C60 99.7(15)
C60 C1G C4 111.7(19)
C70A C65A S4 120.5(16)
C66A C65A S4 123.5(19)
C66A C65A C70A 116(2)
C69A C70A C65A 120(2)
C68A C69A C70A 116(3)
C67A C68A C69A 125(6)
C68A C67A C66A 119(5)
C67A C66A C65A 124(3)
C19 C18 S1 122.5(7)
C19 C18 C1J 117.3(9)
C1J C18 S1 120.1(9)
C1H C19 C18 122.4(10)
C1I C1H C19 120.5(13)
C1H C1I C1K 120.3(12)
C18 C1J C1K 118.7(12)
C1I C1K C1J 120.7(12)

loop_
_geom_bond_atom_site_label_1
_geom_bond_atom_site_label_2
_geom_bond_distance
U1 S4 2.773(2)
U1 S1 2.790(2)
U1 S2 2.787(2)
U1 S3 2.775(2)
U1 N2 1.850(5)
U1 N1 1.834(6)
U1 Li1 3.604(12)
U1 Li2 3.636(12)
S4 C65 1.84(3)
S4 Li2 2.564(13)
S4 C65A 1.70(3)
S1 Li2 2.463(12)
S1 C18 1.758(9)
S2 C12 1.747(8)
S2 Li1 2.458(12)
S3 C45 1.81(3)
S3 Li1 2.475(13)
S3 C45A 1.72(3)
N2 C5 1.477(9)
N1 C1 1.491(10)
C14 C13 1.378(12)
C14 C15 1.384(14)
C5 C6 1.521(11)
C5 C7 1.533(10)
C5 C8 1.545(11)
C1 C11 1.509(12)
C1 C3 1.510(12)
C1 C2 1.536(12)
C65 C66 1.36(3)
C65 C70 1.39(3)
C66 C67 1.42(2)
C17 C16 1.390(11)
C17 C12 1.408(10)
C16 C15 1.358(12)
C12 C13 1.390(11)
C69 C68 1.40(6)
C69 C70 1.44(7)
C68 C67 1.35(3)
C45 C44 1.42(3)
C45 C46 1.41(3)
C44 C71 1.38(3)
C46 C72 1.38(2)
O2 C52 1.431(9)
O2 C55 1.422(11)
O2 Li1 1.862(14)
O1 C51 1.442(10)
O1 Li1 1.939(14)
O1 C1A 1.565(17)
O1 C1B 1.414(17)
C51 C50 1.499(12)
C49 C50 1.509(14)
C49 C1A 1.63(2)
C49 C1B 1.50(2)
C52 C53 1.464(13)
C55 C54 1.69(2)
C55 C1C 1.38(3)
C53 C54 1.18(3)
C53 C1C 1.65(3)
Li2 O3 1.947(14)
Li2 O4 1.899(15)
O3 C56 1.439(9)
O3 C59 1.366(17)
O3 C1D 1.601(19)
O4 C60 1.412(12)
O4 C9 1.526(19)
O4 C10 1.582(19)
C56 C57 1.503(13)
C57 C58 1.13(3)
C57 C1E 1.83(3)
C60 C1F 1.71(2)
C60 C1G 1.31(2)
C59 C1E 1.51(3)
C58 C1D 1.49(3)
C62 C10 1.46(3)
C62 C1F 1.56(3)
C72 C73 1.40(3)
C71 C73 1.42(3)
C4 C9 1.48(3)
C4 C1G 1.40(3)
C45A C46A 1.39(3)
C45A C44A 1.35(3)
C46A C72A 1.45(3)
C72A C73A 1.36(3)
C73A C71A 1.38(3)
C71A C44A 1.38(3)
C65A C70A 1.43(3)
C65A C66A 1.37(3)
C70A C69A 1.40(3)
C69A C68A 1.36(9)
C68A C67A 1.30(7)
C67A C66A 1.32(3)
C18 C19 1.391(12)
C18 C1J 1.407(13)
C19 C1H 1.365(13)
C1H C1I 1.349(14)
C1I C1K 1.361(16)
C1J C1K 1.424(14)

loop_
_geom_torsion_atom_site_label_1
_geom_torsion_atom_site_label_2
_geom_torsion_atom_site_label_3
_geom_torsion_atom_site_label_4
_geom_torsion
U1 S4 C65 C66 81.5(19)
U1 S4 C65 C70 -102.3(17)
U1 S4 C65A C70A -123.8(16)
U1 S4 C65A C66A 57(2)
U1 S1 C18 C19 -32.7(8)
U1 S1 C18 C1J 150.1(7)
U1 S2 C12 C17 31.1(8)
U1 S2 C12 C13 -153.2(7)
U1 S3 C45 C44 112.8(17)
U1 S3 C45 C46 -77.6(18)
U1 S3 C45A C46A -59.7(18)
U1 S3 C45A C44A 122(2)
U1 Li2 O4 C60 -13.9(15)
U1 Li2 O4 C9 -165.1(12)
U1 Li2 O4 C10 129.0(13)
S4 C65 C66 C67 174.9(13)
S4 C65 C70 C69 -176(3)
S4 Li2 O4 C60 -74.4(12)
S4 Li2 O4 C9 134.4(12)
S4 Li2 O4 C10 68.6(14)
S4 C65A C70A C69A 179.4(15)
S4 C65A C66A C67A -178(2)
S1 Li2 O4 C60 46.1(14)
S1 Li2 O4 C9 -105.1(13)
S1 Li2 O4 C10 -171.0(12)
S1 C18 C19 C1H -176.9(8)
S1 C18 C1J C1K 177.4(8)
S2 C12 C13 C14 -174.2(9)
S3 C45 C44 C71 175.1(17)
S3 C45 C46 C72 -173.3(14)
S3 C45A C46A C72A -178.3(15)
S3 C45A C44A C71A 177.4(17)
C65 C66 C67 C68 1(3)
C66 C65 C70 C69 0(4)
C17 C16 C15 C14 0.2(18)
C17 C12 C13 C14 1.7(15)
C16 C17 C12 S2 174.2(7)
C16 C17 C12 C13 -1.7(13)
C12 C17 C16 C15 0.8(15)
C13 C14 C15 C16 -0.3(19)
C15 C14 C13 C12 -0.7(18)
C69 C68 C67 C66 0(4)
C68 C69 C70 C65 1(6)
C45 C44 C71 C73 -4(3)
C45 C46 C72 C73 0(3)
C44 C45 C46 C72 -3(3)
C44 C71 C73 C72 0(3)
C46 C45 C44 C71 5(3)
C46 C72 C73 C71 1(3)
O2 C52 C53 C54 -10(3)
O2 C52 C53 C1C -35.6(15)
O2 C55 C54 C53 4(3)
O2 C55 C1C C53 -43(2)
O1 C51 C50 C49 34.7(10)
C51 O1 C1A C49 28.3(14)
C51 O1 C1B C49 -32.2(15)
C50 C49 C1A O1 -5.1(15)
C50 C49 C1B O1 50.0(13)
C52 O2 C55 C54 -10.3(16)
C52 O2 C55 C1C 22.7(19)
C52 O2 Li1 U1 88.1(9)
C52 O2 Li1 S2 145.1(6)
C52 O2 Li1 S3 34.6(9)
C52 O2 Li1 O1 -89.5(8)
C52 C53 C54 C55 4(3)
C52 C53 C1C C55 47.9(19)
C55 O2 C52 C53 12.3(11)
C55 O2 Li1 U1 -94.4(10)
C55 O2 Li1 S2 -37.4(11)
C55 O2 Li1 S3 -147.9(8)
C55 O2 Li1 O1 88.0(10)
Li1 S2 C12 C17 127.2(7)
Li1 S2 C12 C13 -57.0(9)
Li1 S3 C45 C44 17(2)
Li1 S3 C45 C46 -173.1(14)
Li1 S3 C45A C46A -152.6(15)
Li1 S3 C45A C44A 29(2)
Li1 O2 C52 C53 -169.9(9)
Li1 O2 C55 C54 171.9(15)
Li1 O2 C55 C1C -155.1(17)
Li1 O1 C51 C50 148.2(8)
Li1 O1 C1A C49 -160.1(8)
Li1 O1 C1B C49 173.9(9)
Li2 S4 C65 C66 176.4(15)
Li2 S4 C65 C70 -7(2)
Li2 S4 C65A C70A -33(2)
Li2 S4 C65A C66A 148.5(19)
Li2 S1 C18 C19 -128.5(8)
Li2 S1 C18 C1J 54.3(9)
Li2 O3 C56 C57 165.1(9)
Li2 O3 C59 C1E 166.4(13)
Li2 O3 C1D C58 -172.3(15)
Li2 O4 C60 C1F 137.6(16)
Li2 O4 C60 C1G 168.8(15)
Li2 O4 C9 C4 -173.6(12)
Li2 O4 C10 C62 -132.2(18)
O3 Li2 O4 C60 172.8(9)
O3 Li2 O4 C9 21.6(14)
O3 Li2 O4 C10 -44.3(15)
O3 C56 C57 C58 16(3)
O3 C56 C57 C1E 39.4(10)
O3 C59 C1E C57 22.2(18)
O4 C60 C1F C62 1(2)
O4 C60 C1G C4 34(2)
C56 O3 C59 C1E 4(2)
C56 O3 C1D C58 -4.5(19)
C56 C57 C58 C1D -19(3)
C56 C57 C1E C59 -38.3(15)
C57 C58 C1D O3 14(3)
C60 O4 C9 C4 28.1(19)
C60 O4 C10 C62 22(2)
C59 O3 C56 C57 -34.4(16)
C70 C65 C66 C67 -1(3)
C70 C69 C68 C67 -2(6)
C9 O4 C60 C1G -38.9(19)
C9 C4 C1G C60 -17(3)
C10 O4 C60 C1F -11.6(19)
C10 C62 C1F C60 12(2)
C1A O1 C51 C50 -41.4(13)
C1A C49 C50 C51 -17.6(14)
C1B O1 C51 C50 -2.0(12)
C1B C49 C50 C51 -48.8(11)
C1D O3 C56 C57 -4.2(12)
C45A C46A C72A C73A -1(3)
C46A C45A C44A C71A 0(4)
C46A C72A C73A C71A 3(3)
C72A C73A C71A C44A -4(3)
C73A C71A C44A C45A 3(3)
C44A C45A C46A C72A 0(3)
C1F C62 C10 O4 -22(3)
C1G C4 C9 O4 -8(2)
C65A C70A C69A C68A 2(4)
C70A C65A C66A C67A 4(3)
C70A C69A C68A C67A -3(8)
C69A C68A C67A C66A 5(9)
C68A C67A C66A C65A -5(6)
C66A C65A C70A C69A -2(3)
C18 C19 C1H C1I -1.1(16)
C18 C1J C1K C1I 0.2(17)
C19 C18 C1J C1K 0.1(15)
C19 C1H C1I C1K 1.4(18)
C1H C1I C1K C1J -1.0(18)
C1J C18 C19 C1H 0.4(14)
